data_1556684
loop_
_publ_author_name
'Alrefai, R.'
'Eggenweiler, H.'
'Schubert, H.'
'Berkefeld, A.'

_publ_section_title
;
 Understanding Factors that Control the Structural (Dis)Assembly of
 Sulphur-Bridged Bimetallic Sites
;
_journal_name_full Inorganics
_journal_page_first 42
_journal_paper_doi 10.3390/inorganics7040042
_journal_volume 7
_journal_year 2019
_chemical_formula_sum 'C60 H70 Ni P2 S2'
_chemical_formula_weight 975.91
_space_group_crystal_system triclinic
_space_group_IT_number 2
_space_group_name_Hall '-P 1'
_space_group_name_H-M_alt 'P -1'
_atom_sites_solution_hydrogens geom
_cell_angle_alpha 117.108(2)
_cell_angle_beta 92.836(2)
_cell_angle_gamma 106.327(2)
_cell_formula_units_Z 2
_cell_length_a 10.7068(3)
_cell_length_b 16.6627(6)
_cell_length_c 17.9475(9)
_cell_measurement_reflns_used 9125
_cell_measurement_temperature 100(2)
_cell_measurement_theta_max 29.10
_cell_measurement_theta_min 2.28
_cell_volume 2675.5(2)
_computing_cell_refinement 'Bruker SAINT'
_computing_data_collection 'Bruker APEX2'
_computing_data_reduction 'Bruker SAINT'
_computing_structure_refinement 'SHELXL-2018/1 (Sheldrick, 2018)'
_computing_structure_solution 'SHELXT 2014/4 (Sheldrick, 2014)'
_diffrn_ambient_temperature 100(2)
_diffrn_detector_area_resol_mean 8.3333
_diffrn_measured_fraction_theta_full 0.999
_diffrn_measured_fraction_theta_max 0.995
_diffrn_measurement_device_type 'Bruker APEX-II CCD'
_diffrn_measurement_method '\f and \w scans'
_diffrn_radiation_type MoK\a
_diffrn_radiation_wavelength 0.71073
_diffrn_reflns_av_R_equivalents 0.0175
_diffrn_reflns_av_unetI/netI 0.0105
_diffrn_reflns_Laue_measured_fraction_full 0.999
_diffrn_reflns_Laue_measured_fraction_max 0.995
_diffrn_reflns_limit_h_max 14
_diffrn_reflns_limit_h_min -14
_diffrn_reflns_limit_k_max 22
_diffrn_reflns_limit_k_min -22
_diffrn_reflns_limit_l_max 24
_diffrn_reflns_limit_l_min -24
_diffrn_reflns_number 120411
_diffrn_reflns_point_group_measured_fraction_full 0.999
_diffrn_reflns_point_group_measured_fraction_max 0.995
_diffrn_reflns_theta_full 25.242
_diffrn_reflns_theta_max 29.129
_diffrn_reflns_theta_min 2.026
_diffrn_source_type 'fine-focus sealed tube'
_exptl_absorpt_coefficient_mu 0.537
_exptl_absorpt_correction_T_max 0.7458
_exptl_absorpt_correction_T_min 0.7043
_exptl_absorpt_correction_type multi-scan
_exptl_absorpt_process_details 'SADABS V2008/1 (Bruker AXS)'
_exptl_crystal_colour purple
_exptl_crystal_density_diffrn 1.211
_exptl_crystal_density_method 'not measured'
_exptl_crystal_description prism
_exptl_crystal_F_000 1040
_exptl_crystal_size_max 0.17
_exptl_crystal_size_mid 0.15
_exptl_crystal_size_min 0.13
_refine_diff_density_max 0.430
_refine_diff_density_min -0.376
_refine_diff_density_rms 0.049
_refine_ls_extinction_coef .
_refine_ls_extinction_method none
_refine_ls_goodness_of_fit_ref 1.019
_refine_ls_hydrogen_treatment constr
_refine_ls_matrix_type full
_refine_ls_number_parameters 602
_refine_ls_number_reflns 14341
_refine_ls_number_restraints 0
_refine_ls_restrained_S_all 1.019
_refine_ls_R_factor_all 0.0299
_refine_ls_R_factor_gt 0.0265
_refine_ls_shift/su_max 0.002
_refine_ls_shift/su_mean 0.000
_refine_ls_structure_factor_coef Fsqd
_refine_ls_weighting_details 'w=1/[\s^2^(Fo^2^)+(0.0363P)^2^+1.3285P] where P=(Fo^2^+2Fc^2^)/3'
_refine_ls_weighting_scheme calc
_refine_ls_wR_factor_gt 0.0693
_refine_ls_wR_factor_ref 0.0717
_reflns_Friedel_coverage 0.000
_reflns_Friedel_fraction_full .
_reflns_Friedel_fraction_max .
_reflns_number_gt 13208
_reflns_number_total 14341
_reflns_threshold_expression 'I > 2\s(I)'
_cod_data_source_file Inorganics-2019-7-42.cif
_cod_data_source_block 1
_cod_original_cell_volume 2675.49(19)
_cod_database_code 1556684
_shelx_space_group_comment
;
The symmetry employed for this shelxl refinement is uniquely defined
by the following loop, which should always be used as a source of
symmetry information in preference to the above space-group names.
They are only intended as comments.
;

loop_
_space_group_symop_operation_xyz
'x, y, z'
'-x, -y, -z'

loop_
_atom_site_label
_atom_site_type_symbol
_atom_site_fract_x
_atom_site_fract_y
_atom_site_fract_z
_atom_site_U_iso_or_equiv
_atom_site_adp_type
_atom_site_occupancy
_atom_site_site_symmetry_order
_atom_site_calc_flag
_atom_site_refinement_flags_posn
_atom_site_refinement_flags_adp
_atom_site_refinement_flags_occupancy
_atom_site_disorder_assembly
_atom_site_disorder_group
Ni1 Ni 0.40857(2) 0.72160(2) 0.76498(2) 0.01108(4) Uani 1 1 d . . . . .
S1 S 0.45936(2) 0.85430(2) 0.75093(2) 0.01360(5) Uani 1 1 d . . . . .
S2 S 0.30781(2) 0.57867(2) 0.75606(2) 0.01409(5) Uani 1 1 d . . . . .
P1 P 0.50032(3) 0.65394(2) 0.65553(2) 0.01327(5) Uani 1 1 d . . . . .
P2 P 0.24035(3) 0.76849(2) 0.81583(2) 0.01509(6) Uani 1 1 d . . . . .
C26 C 0.72688(10) 0.94113(7) 0.84865(6) 0.01283(18) Uani 1 1 d . . . . .
C28 C 0.64330(10) 1.02006(7) 0.78340(6) 0.01333(18) Uani 1 1 d . . . . .
C31 C 0.85152(10) 1.01395(7) 0.87702(6) 0.01376(18) Uani 1 1 d . . . . .
H31 H 0.921969 1.011628 0.909435 0.017 Uiso 1 1 calc R U . . .
C27 C 0.62088(10) 0.94191(7) 0.79926(6) 0.01279(18) Uani 1 1 d . . . . .
C5 C 0.61288(10) 0.53712(8) 0.86691(7) 0.01540(19) Uani 1 1 d . . . . .
H5 H 0.702503 0.572053 0.897383 0.018 Uiso 1 1 calc R U . . .
C51 C 0.37155(11) 0.61455(8) 0.56365(7) 0.0180(2) Uani 1 1 d . . . . .
C45 C 0.15491(10) 0.80013(8) 0.74829(7) 0.01596(19) Uani 1 1 d . . . . .
C24 C 0.77728(10) 0.79965(7) 0.84223(7) 0.01443(19) Uani 1 1 d . . . . .
H24 H 0.859693 0.817851 0.826505 0.017 Uiso 1 1 calc R U . . .
C23 C 0.59444(10) 0.83962(7) 0.90371(6) 0.01391(18) Uani 1 1 d . . . . .
H23 H 0.552076 0.885624 0.929886 0.017 Uiso 1 1 calc R U . . .
C30 C 0.87557(10) 1.08946(7) 0.85935(6) 0.01356(18) Uani 1 1 d . . . . .
C21 C 0.72981(10) 0.71105(7) 0.83966(7) 0.01452(19) Uani 1 1 d . . . . .
H21 H 0.780151 0.669267 0.821917 0.017 Uiso 1 1 calc R U . . .
C25 C 0.70414(10) 0.86128(7) 0.86778(6) 0.01307(18) Uani 1 1 d . . . . .
C2 C 0.35208(10) 0.43623(7) 0.77592(7) 0.01427(18) Uani 1 1 d . . . . .
C4 C 0.55718(10) 0.44240(8) 0.84854(7) 0.01609(19) Uani 1 1 d . . . . .
C6 C 0.54187(10) 0.58300(7) 0.84220(6) 0.01340(18) Uani 1 1 d . . . . .
C36 C 0.53295(10) 1.02912(7) 0.73672(7) 0.01390(18) Uani 1 1 d . . . . .
C29 C 0.76789(10) 1.09094(7) 0.81298(7) 0.01490(19) Uani 1 1 d . . . . .
H29 H 0.780610 1.142514 0.801286 0.018 Uiso 1 1 calc R U . . .
C1 C 0.40970(10) 0.53260(7) 0.79478(6) 0.01299(18) Uani 1 1 d . . . . .
C37 C 0.44442(10) 1.07015(7) 0.78202(7) 0.01554(19) Uani 1 1 d . . . . .
C3 C 0.42509(11) 0.39413(8) 0.80358(7) 0.0168(2) Uani 1 1 d . . . . .
H3 H 0.383378 0.329840 0.791388 0.020 Uiso 1 1 calc R U . . .
C38 C 0.34237(11) 1.07933(8) 0.73870(7) 0.0184(2) Uani 1 1 d . . . . .
H38 H 0.282062 1.106888 0.769392 0.022 Uiso 1 1 calc R U . . .
C20 C 0.60931(10) 0.68337(7) 0.86287(6) 0.01328(18) Uani 1 1 d . . . . .
C41 C 0.51858(10) 0.99768(8) 0.64891(7) 0.01610(19) Uani 1 1 d . . . . .
C11 C 0.21298(10) 0.37522(7) 0.72592(7) 0.01542(19) Uani 1 1 d . . . . .
C22 C 0.54732(10) 0.75183(7) 0.90142(6) 0.01378(18) Uani 1 1 d . . . . .
H22 H 0.473072 0.738016 0.925931 0.017 Uiso 1 1 calc R U . . .
C32 C 1.01003(10) 1.17015(8) 0.88872(7) 0.0169(2) Uani 1 1 d . . . . .
C52 C 0.37900(14) 0.66694(9) 0.52072(8) 0.0280(3) Uani 1 1 d . . . . .
H52 H 0.453026 0.723740 0.538735 0.034 Uiso 1 1 calc R U . . .
C50 C 0.10755(11) 0.87687(8) 0.78122(7) 0.0199(2) Uani 1 1 d . . . . .
H50 H 0.124870 0.917967 0.841323 0.024 Uiso 1 1 calc R U . . .
C58 C 0.28268(13) 0.87114(9) 0.92335(7) 0.0246(2) Uani 1 1 d . . . . .
H58A H 0.346536 0.927123 0.924506 0.037 Uiso 1 1 calc R U . . .
H58B H 0.322286 0.856403 0.963894 0.037 Uiso 1 1 calc R U . . .
H58C H 0.201976 0.885075 0.939450 0.037 Uiso 1 1 calc R U . . .
C39 C 0.32657(11) 1.04907(8) 0.65142(8) 0.0192(2) Uani 1 1 d . . . . .
C56 C 0.26040(12) 0.53197(9) 0.53687(8) 0.0253(2) Uani 1 1 d . . . . .
H56 H 0.253132 0.495723 0.565756 0.030 Uiso 1 1 calc R U . . .
C59 C 0.64902(11) 0.72109(9) 0.63566(7) 0.0207(2) Uani 1 1 d . . . . .
H59A H 0.651304 0.687410 0.574797 0.031 Uiso 1 1 calc R U . . .
H59B H 0.728366 0.726589 0.669868 0.031 Uiso 1 1 calc R U . . .
H59C H 0.647221 0.785317 0.651641 0.031 Uiso 1 1 calc R U . . .
C16 C 0.10464(11) 0.38659(8) 0.76498(7) 0.0187(2) Uani 1 1 d . . . . .
C35 C 1.11925(11) 1.15282(9) 0.93146(8) 0.0230(2) Uani 1 1 d . . . . .
H35A H 1.094086 1.148490 0.981620 0.035 Uiso 1 1 calc R U . . .
H35B H 1.203066 1.206105 0.949384 0.035 Uiso 1 1 calc R U . . .
H35C H 1.130527 1.092751 0.890747 0.035 Uiso 1 1 calc R U . . .
C46 C 0.13045(12) 0.74199(9) 0.65970(8) 0.0238(2) Uani 1 1 d . . . . .
H46 H 0.163210 0.690047 0.636299 0.029 Uiso 1 1 calc R U . . .
C13 C 0.06192(13) 0.24112(9) 0.59793(8) 0.0252(2) Uani 1 1 d . . . . .
H13 H 0.047457 0.190967 0.540877 0.030 Uiso 1 1 calc R U . . .
C43 C 0.45760(12) 1.10281(9) 0.87624(7) 0.0212(2) Uani 1 1 d . . . . .
H43A H 0.390642 1.132485 0.897778 0.032 Uiso 1 1 calc R U . . .
H43B H 0.546684 1.149691 0.906933 0.032 Uiso 1 1 calc R U . . .
H43C H 0.444037 1.047495 0.885282 0.032 Uiso 1 1 calc R U . . .
C12 C 0.19146(12) 0.30172(8) 0.64111(7) 0.0204(2) Uani 1 1 d . . . . .
C49 C 0.03518(12) 0.89355(9) 0.72660(8) 0.0236(2) Uani 1 1 d . . . . .
H49 H 0.002843 0.945732 0.749618 0.028 Uiso 1 1 calc R U . . .
C40 C 0.41571(11) 1.00888(8) 0.60776(7) 0.0188(2) Uani 1 1 d . . . . .
H40 H 0.406524 0.988446 0.548345 0.023 Uiso 1 1 calc R U . . .
C7 C 0.63247(11) 0.39074(8) 0.87477(8) 0.0211(2) Uani 1 1 d . . . . .
C15 C -0.02399(11) 0.32510(9) 0.71881(9) 0.0239(2) Uani 1 1 d . . . . .
H15 H -0.097493 0.333913 0.745127 0.029 Uiso 1 1 calc R U . . .
C47 C 0.05868(13) 0.75927(10) 0.60534(8) 0.0275(3) Uani 1 1 d . . . . .
H47 H 0.042975 0.719441 0.545114 0.033 Uiso 1 1 calc R U . . .
C14 C -0.04686(12) 0.25160(9) 0.63557(9) 0.0254(2) Uani 1 1 d . . . . .
C60 C 0.53545(12) 0.54474(8) 0.63084(7) 0.0205(2) Uani 1 1 d . . . . .
H60A H 0.456840 0.497420 0.631076 0.031 Uiso 1 1 calc R U . . .
H60B H 0.610521 0.559384 0.673950 0.031 Uiso 1 1 calc R U . . .
H60C H 0.557899 0.518639 0.574196 0.031 Uiso 1 1 calc R U . . .
C42 C 0.60972(12) 0.94946(9) 0.59887(8) 0.0224(2) Uani 1 1 d . . . . .
H42A H 0.699747 0.996378 0.616711 0.034 Uiso 1 1 calc R U . . .
H42B H 0.577141 0.923453 0.537637 0.034 Uiso 1 1 calc R U . . .
H42C H 0.611509 0.897213 0.609756 0.034 Uiso 1 1 calc R U . . .
C17 C 0.12412(13) 0.46133(10) 0.85681(8) 0.0288(3) Uani 1 1 d . . . . .
H17A H 0.113307 0.518912 0.859274 0.043 Uiso 1 1 calc R U . . .
H17B H 0.213723 0.477634 0.887357 0.043 Uiso 1 1 calc R U . . .
H17C H 0.058016 0.436148 0.883674 0.043 Uiso 1 1 calc R U . . .
C10 C 0.77881(12) 0.45291(9) 0.91551(9) 0.0274(3) Uani 1 1 d . . . . .
H10A H 0.820987 0.469637 0.874879 0.041 Uiso 1 1 calc R U . . .
H10B H 0.824645 0.417200 0.930287 0.041 Uiso 1 1 calc R U . . .
H10C H 0.784413 0.511669 0.967425 0.041 Uiso 1 1 calc R U . . .
C48 C 0.01000(12) 0.83467(10) 0.63903(8) 0.0249(2) Uani 1 1 d . . . . .
H48 H -0.040533 0.845816 0.601993 0.030 Uiso 1 1 calc R U . . .
C8 C 0.62772(13) 0.29876(9) 0.79484(10) 0.0315(3) Uani 1 1 d . . . . .
H8A H 0.665782 0.315045 0.752908 0.047 Uiso 1 1 calc R U . . .
H8B H 0.535147 0.255821 0.769814 0.047 Uiso 1 1 calc R U . . .
H8C H 0.679190 0.266674 0.810756 0.047 Uiso 1 1 calc R U . . .
C33 C 1.05301(12) 1.17767(10) 0.81086(9) 0.0257(2) Uani 1 1 d . . . . .
H33A H 1.058485 1.116134 0.768518 0.039 Uiso 1 1 calc R U . . .
H33B H 1.140298 1.227871 0.829269 0.039 Uiso 1 1 calc R U . . .
H33C H 0.987593 1.193785 0.785249 0.039 Uiso 1 1 calc R U . . .
C57 C 0.09839(12) 0.68340(10) 0.82422(9) 0.0274(3) Uani 1 1 d . . . . .
H57A H 0.030257 0.712801 0.842953 0.041 Uiso 1 1 calc R U . . .
H57B H 0.127788 0.666383 0.865936 0.041 Uiso 1 1 calc R U . . .
H57C H 0.061112 0.625445 0.768252 0.041 Uiso 1 1 calc R U . . .
C9 C 0.56757(14) 0.36616(11) 0.93974(10) 0.0332(3) Uani 1 1 d . . . . .
H9A H 0.616055 0.333291 0.956807 0.050 Uiso 1 1 calc R U . . .
H9B H 0.474796 0.324194 0.913539 0.050 Uiso 1 1 calc R U . . .
H9C H 0.570513 0.425342 0.990258 0.050 Uiso 1 1 calc R U . . .
C54 C 0.16968(16) 0.55499(12) 0.42558(9) 0.0410(4) Uani 1 1 d . . . . .
H54 H 0.101132 0.534711 0.378638 0.049 Uiso 1 1 calc R U . . .
C55 C 0.16052(14) 0.50289(11) 0.46799(9) 0.0356(3) Uani 1 1 d . . . . .
H55 H 0.085442 0.446716 0.450043 0.043 Uiso 1 1 calc R U . . .
C44 C 0.21277(13) 1.05796(10) 0.60600(9) 0.0279(3) Uani 1 1 d . . . . .
H44A H 0.234694 1.058738 0.553907 0.042 Uiso 1 1 calc R U . . .
H44B H 0.197866 1.117658 0.643840 0.042 Uiso 1 1 calc R U . . .
H44C H 0.131964 1.003263 0.590805 0.042 Uiso 1 1 calc R U . . .
C18 C 0.30576(15) 0.28677(10) 0.59680(9) 0.0322(3) Uani 1 1 d . . . . .
H18A H 0.359338 0.264286 0.623685 0.048 Uiso 1 1 calc R U . . .
H18B H 0.361276 0.347506 0.601733 0.048 Uiso 1 1 calc R U . . .
H18C H 0.270850 0.238803 0.536225 0.048 Uiso 1 1 calc R U . . .
C34 C 0.99595(14) 1.26544(9) 0.95256(10) 0.0336(3) Uani 1 1 d . . . . .
H34A H 0.927899 1.278143 0.925324 0.050 Uiso 1 1 calc R U . . .
H34B H 1.081250 1.317438 0.970443 0.050 Uiso 1 1 calc R U . . .
H34C H 0.969706 1.261662 1.002731 0.050 Uiso 1 1 calc R U . . .
C53 C 0.27853(18) 0.63655(11) 0.45147(9) 0.0401(4) Uani 1 1 d . . . . .
H53 H 0.285133 0.672189 0.422042 0.048 Uiso 1 1 calc R U . . .
C19 C -0.18536(14) 0.18203(10) 0.58740(11) 0.0377(3) Uani 1 1 d . . . . .
H19A H -0.204681 0.180957 0.532941 0.057 Uiso 1 1 calc R U . . .
H19B H -0.250199 0.202328 0.621732 0.057 Uiso 1 1 calc R U . . .
H19C H -0.191030 0.117681 0.576285 0.057 Uiso 1 1 calc R U . . .

loop_
_atom_site_aniso_label
_atom_site_aniso_U_11
_atom_site_aniso_U_22
_atom_site_aniso_U_33
_atom_site_aniso_U_23
_atom_site_aniso_U_13
_atom_site_aniso_U_12
Ni1 0.01093(6) 0.00948(6) 0.01262(6) 0.00542(5) 0.00283(4) 0.00310(5)
S1 0.01208(11) 0.01047(11) 0.01680(11) 0.00718(9) -0.00029(8) 0.00149(8)
S2 0.01160(11) 0.01213(11) 0.01883(12) 0.00892(9) 0.00147(9) 0.00238(9)
P1 0.01351(12) 0.01262(12) 0.01314(11) 0.00569(10) 0.00371(9) 0.00463(9)
P2 0.01437(12) 0.01559(12) 0.01666(12) 0.00781(10) 0.00550(9) 0.00677(10)
C26 0.0143(4) 0.0105(4) 0.0134(4) 0.0059(4) 0.0024(3) 0.0039(4)
C28 0.0132(4) 0.0120(4) 0.0148(4) 0.0067(4) 0.0022(3) 0.0042(4)
C31 0.0133(4) 0.0118(4) 0.0145(4) 0.0057(4) 0.0014(3) 0.0036(4)
C27 0.0123(4) 0.0104(4) 0.0138(4) 0.0052(4) 0.0021(3) 0.0025(3)
C5 0.0130(4) 0.0141(5) 0.0189(5) 0.0093(4) 0.0017(4) 0.0025(4)
C51 0.0190(5) 0.0183(5) 0.0135(5) 0.0037(4) 0.0030(4) 0.0092(4)
C45 0.0119(4) 0.0153(5) 0.0196(5) 0.0079(4) 0.0030(4) 0.0042(4)
C24 0.0108(4) 0.0137(5) 0.0178(5) 0.0086(4) 0.0004(4) 0.0015(4)
C23 0.0151(4) 0.0114(4) 0.0124(4) 0.0044(4) 0.0006(3) 0.0035(4)
C30 0.0130(4) 0.0106(4) 0.0149(4) 0.0053(4) 0.0029(3) 0.0027(3)
C21 0.0122(4) 0.0131(5) 0.0185(5) 0.0084(4) 0.0009(4) 0.0038(4)
C25 0.0126(4) 0.0106(4) 0.0132(4) 0.0058(4) -0.0013(3) 0.0010(3)
C2 0.0129(4) 0.0128(4) 0.0156(4) 0.0073(4) 0.0019(4) 0.0018(4)
C4 0.0150(5) 0.0146(5) 0.0214(5) 0.0114(4) 0.0032(4) 0.0045(4)
C6 0.0135(4) 0.0114(4) 0.0150(4) 0.0072(4) 0.0031(4) 0.0025(4)
C36 0.0121(4) 0.0113(4) 0.0188(5) 0.0093(4) 0.0010(4) 0.0019(3)
C29 0.0150(5) 0.0115(4) 0.0188(5) 0.0084(4) 0.0038(4) 0.0037(4)
C1 0.0133(4) 0.0128(4) 0.0139(4) 0.0075(4) 0.0032(3) 0.0042(4)
C37 0.0153(5) 0.0122(4) 0.0189(5) 0.0084(4) 0.0024(4) 0.0033(4)
C3 0.0160(5) 0.0128(5) 0.0221(5) 0.0104(4) 0.0027(4) 0.0025(4)
C38 0.0148(5) 0.0173(5) 0.0253(5) 0.0121(4) 0.0038(4) 0.0059(4)
C20 0.0133(4) 0.0114(4) 0.0139(4) 0.0069(4) -0.0005(3) 0.0018(4)
C41 0.0154(5) 0.0149(5) 0.0199(5) 0.0110(4) 0.0034(4) 0.0035(4)
C11 0.0152(5) 0.0116(4) 0.0186(5) 0.0094(4) -0.0006(4) 0.0005(4)
C22 0.0135(4) 0.0137(5) 0.0127(4) 0.0066(4) 0.0015(3) 0.0026(4)
C32 0.0134(5) 0.0123(5) 0.0220(5) 0.0082(4) 0.0011(4) 0.0010(4)
C52 0.0383(7) 0.0217(6) 0.0213(6) 0.0082(5) -0.0015(5) 0.0117(5)
C50 0.0212(5) 0.0185(5) 0.0212(5) 0.0090(4) 0.0065(4) 0.0093(4)
C58 0.0282(6) 0.0288(6) 0.0161(5) 0.0064(5) 0.0060(4) 0.0167(5)
C39 0.0148(5) 0.0195(5) 0.0261(5) 0.0153(5) 0.0005(4) 0.0034(4)
C56 0.0201(5) 0.0270(6) 0.0187(5) 0.0053(5) 0.0034(4) 0.0045(5)
C59 0.0180(5) 0.0229(5) 0.0206(5) 0.0109(4) 0.0081(4) 0.0048(4)
C16 0.0158(5) 0.0160(5) 0.0228(5) 0.0109(4) 0.0011(4) 0.0015(4)
C35 0.0160(5) 0.0208(5) 0.0271(6) 0.0131(5) -0.0046(4) -0.0016(4)
C46 0.0252(6) 0.0216(6) 0.0212(5) 0.0056(5) 0.0019(4) 0.0123(5)
C13 0.0313(6) 0.0157(5) 0.0203(5) 0.0077(4) -0.0058(5) 0.0000(5)
C43 0.0244(5) 0.0221(5) 0.0189(5) 0.0088(4) 0.0051(4) 0.0124(5)
C12 0.0248(6) 0.0143(5) 0.0197(5) 0.0093(4) 0.0013(4) 0.0024(4)
C49 0.0258(6) 0.0238(6) 0.0295(6) 0.0157(5) 0.0098(5) 0.0146(5)
C40 0.0187(5) 0.0198(5) 0.0201(5) 0.0135(4) 0.0014(4) 0.0034(4)
C7 0.0155(5) 0.0169(5) 0.0351(6) 0.0175(5) 0.0011(4) 0.0037(4)
C15 0.0148(5) 0.0207(5) 0.0356(6) 0.0160(5) 0.0006(4) 0.0020(4)
C47 0.0293(6) 0.0300(6) 0.0197(5) 0.0080(5) 0.0005(5) 0.0133(5)
C14 0.0209(5) 0.0178(5) 0.0327(6) 0.0146(5) -0.0091(5) -0.0017(4)
C60 0.0265(6) 0.0193(5) 0.0196(5) 0.0088(4) 0.0086(4) 0.0137(4)
C42 0.0256(6) 0.0267(6) 0.0214(5) 0.0146(5) 0.0089(4) 0.0126(5)
C17 0.0238(6) 0.0264(6) 0.0258(6) 0.0085(5) 0.0102(5) 0.0006(5)
C10 0.0180(5) 0.0226(6) 0.0444(7) 0.0216(6) -0.0035(5) 0.0035(4)
C48 0.0223(5) 0.0306(6) 0.0277(6) 0.0176(5) 0.0045(5) 0.0117(5)
C8 0.0225(6) 0.0176(6) 0.0512(8) 0.0141(6) 0.0026(5) 0.0081(5)
C33 0.0153(5) 0.0342(7) 0.0375(7) 0.0273(6) 0.0058(5) 0.0051(5)
C57 0.0207(5) 0.0316(7) 0.0428(7) 0.0253(6) 0.0181(5) 0.0129(5)
C9 0.0265(6) 0.0389(8) 0.0503(8) 0.0369(7) 0.0048(6) 0.0081(6)
C54 0.0394(8) 0.0462(9) 0.0232(6) 0.0029(6) -0.0087(6) 0.0220(7)
C55 0.0223(6) 0.0391(8) 0.0241(6) 0.0020(6) -0.0019(5) 0.0055(6)
C44 0.0216(6) 0.0371(7) 0.0338(7) 0.0237(6) 0.0017(5) 0.0118(5)
C18 0.0364(7) 0.0209(6) 0.0264(6) 0.0051(5) 0.0117(5) 0.0021(5)
C34 0.0267(6) 0.0123(5) 0.0436(8) 0.0025(5) 0.0028(6) 0.0016(5)
C53 0.0581(10) 0.0352(8) 0.0258(7) 0.0114(6) -0.0068(6) 0.0235(7)
C19 0.0251(6) 0.0243(7) 0.0488(9) 0.0157(6) -0.0156(6) -0.0045(5)

loop_
_atom_type_symbol
_atom_type_description
_atom_type_scat_dispersion_real
_atom_type_scat_dispersion_imag
_atom_type_scat_source
C C 0.0033 0.0016 'International Tables Vol C Tables 4.2.6.8 and 6.1.1.4'
P P 0.1023 0.0942 'International Tables Vol C Tables 4.2.6.8 and 6.1.1.4'
S S 0.1246 0.1234 'International Tables Vol C Tables 4.2.6.8 and 6.1.1.4'
Ni Ni 0.3393 1.1124 'International Tables Vol C Tables 4.2.6.8 and 6.1.1.4'
H H 0.0000 0.0000 'International Tables Vol C Tables 4.2.6.8 and 6.1.1.4'

loop_
_geom_angle_atom_site_label_1
_geom_angle_atom_site_label_2
_geom_angle_atom_site_label_3
_geom_angle
_geom_angle_site_symmetry_1
_geom_angle_site_symmetry_3
P1 Ni1 P2 150.054(12) . .
P1 Ni1 S2 90.636(11) . .
P2 Ni1 S2 89.440(11) . .
P1 Ni1 S1 89.851(11) . .
P2 Ni1 S1 82.695(11) . .
S2 Ni1 S1 164.951(11) . .
C27 S1 Ni1 119.01(3) . .
C1 S2 Ni1 116.55(4) . .
C60 P1 C51 102.67(5) . .
C60 P1 C59 100.59(6) . .
C51 P1 C59 103.43(5) . .
C60 P1 Ni1 121.69(4) . .
C51 P1 Ni1 102.60(4) . .
C59 P1 Ni1 122.84(4) . .
C58 P2 C45 105.40(5) . .
C58 P2 C57 101.08(6) . .
C45 P2 C57 100.05(6) . .
C58 P2 Ni1 116.24(4) . .
C45 P2 Ni1 112.61(4) . .
C57 P2 Ni1 119.31(4) . .
C31 C26 C27 120.08(9) . .
C31 C26 C25 121.32(9) . .
C27 C26 C25 118.59(9) . .
C29 C28 C27 120.22(9) . .
C29 C28 C36 118.97(9) . .
C27 C28 C36 120.79(9) . .
C30 C31 C26 122.37(9) . .
C30 C31 H31 118.8 . .
C26 C31 H31 118.8 . .
C26 C27 C28 117.86(9) . .
C26 C27 S1 128.03(8) . .
C28 C27 S1 114.10(7) . .
C4 C5 C6 122.48(10) . .
C4 C5 H5 118.8 . .
C6 C5 H5 118.8 . .
C52 C51 C56 118.74(11) . .
C52 C51 P1 121.27(9) . .
C56 C51 P1 119.95(9) . .
C50 C45 C46 118.68(10) . .
C50 C45 P2 123.00(8) . .
C46 C45 P2 118.25(8) . .
C25 C24 C21 120.18(10) . .
C25 C24 H24 119.9 . .
C21 C24 H24 119.9 . .
C22 C23 C25 120.76(9) . .
C22 C23 H23 119.6 . .
C25 C23 H23 119.6 . .
C31 C30 C29 116.73(9) . .
C31 C30 C32 124.10(9) . .
C29 C30 C32 119.17(9) . .
C20 C21 C24 120.66(9) . .
C20 C21 H21 119.7 . .
C24 C21 H21 119.7 . .
C24 C25 C23 118.38(9) . .
C24 C25 C26 122.45(9) . .
C23 C25 C26 118.71(9) . .
C3 C2 C1 120.22(9) . .
C3 C2 C11 117.20(9) . .
C1 C2 C11 122.59(9) . .
C5 C4 C3 116.55(9) . .
C5 C4 C7 123.49(10) . .
C3 C4 C7 119.96(9) . .
C5 C6 C1 120.37(9) . .
C5 C6 C20 119.07(9) . .
C1 C6 C20 120.50(9) . .
C41 C36 C37 120.21(9) . .
C41 C36 C28 120.58(9) . .
C37 C36 C28 119.21(9) . .
C28 C29 C30 122.67(9) . .
C28 C29 H29 118.7 . .
C30 C29 H29 118.7 . .
C6 C1 C2 117.54(9) . .
C6 C1 S2 126.11(8) . .
C2 C1 S2 116.35(8) . .
C38 C37 C36 119.21(10) . .
C38 C37 C43 120.11(10) . .
C36 C37 C43 120.67(9) . .
C2 C3 C4 122.81(10) . .
C2 C3 H3 118.6 . .
C4 C3 H3 118.6 . .
C37 C38 C39 121.60(10) . .
C37 C38 H38 119.2 . .
C39 C38 H38 119.2 . .
C21 C20 C22 118.44(9) . .
C21 C20 C6 121.56(9) . .
C22 C20 C6 119.85(9) . .
C40 C41 C36 118.96(10) . .
C40 C41 C42 120.47(10) . .
C36 C41 C42 120.54(10) . .
C16 C11 C12 119.74(10) . .
C16 C11 C2 120.29(10) . .
C12 C11 C2 119.83(10) . .
C23 C22 C20 120.03(9) . .
C23 C22 H22 120.0 . .
C20 C22 H22 120.0 . .
C35 C32 C30 112.26(9) . .
C35 C32 C34 108.77(10) . .
C30 C32 C34 109.26(9) . .
C35 C32 C33 108.25(9) . .
C30 C32 C33 109.38(9) . .
C34 C32 C33 108.85(11) . .
C51 C52 C53 120.47(14) . .
C51 C52 H52 119.8 . .
C53 C52 H52 119.8 . .
C49 C50 C45 120.40(11) . .
C49 C50 H50 119.8 . .
C45 C50 H50 119.8 . .
P2 C58 H58A 109.5 . .
P2 C58 H58B 109.5 . .
H58A C58 H58B 109.5 . .
P2 C58 H58C 109.5 . .
H58A C58 H58C 109.5 . .
H58B C58 H58C 109.5 . .
C40 C39 C38 118.27(10) . .
C40 C39 C44 121.51(11) . .
C38 C39 C44 120.21(11) . .
C55 C56 C51 120.12(13) . .
C55 C56 H56 119.9 . .
C51 C56 H56 119.9 . .
P1 C59 H59A 109.5 . .
P1 C59 H59B 109.5 . .
H59A C59 H59B 109.5 . .
P1 C59 H59C 109.5 . .
H59A C59 H59C 109.5 . .
H59B C59 H59C 109.5 . .
C15 C16 C11 119.45(11) . .
C15 C16 C17 119.23(11) . .
C11 C16 C17 121.28(10) . .
C32 C35 H35A 109.5 . .
C32 C35 H35B 109.5 . .
H35A C35 H35B 109.5 . .
C32 C35 H35C 109.5 . .
H35A C35 H35C 109.5 . .
H35B C35 H35C 109.5 . .
C47 C46 C45 120.70(11) . .
C47 C46 H46 119.6 . .
C45 C46 H46 119.6 . .
C14 C13 C12 122.11(11) . .
C14 C13 H13 118.9 . .
C12 C13 H13 118.9 . .
C37 C43 H43A 109.5 . .
C37 C43 H43B 109.5 . .
H43A C43 H43B 109.5 . .
C37 C43 H43C 109.5 . .
H43A C43 H43C 109.5 . .
H43B C43 H43C 109.5 . .
C13 C12 C11 118.93(11) . .
C13 C12 C18 119.69(11) . .
C11 C12 C18 121.37(11) . .
C48 C49 C50 120.38(11) . .
C48 C49 H49 119.8 . .
C50 C49 H49 119.8 . .
C39 C40 C41 121.75(10) . .
C39 C40 H40 119.1 . .
C41 C40 H40 119.1 . .
C4 C7 C10 111.53(9) . .
C4 C7 C8 108.98(10) . .
C10 C7 C8 107.98(10) . .
C4 C7 C9 109.40(10) . .
C10 C7 C9 108.74(11) . .
C8 C7 C9 110.19(11) . .
C14 C15 C16 121.56(12) . .
C14 C15 H15 119.2 . .
C16 C15 H15 119.2 . .
C48 C47 C46 119.98(11) . .
C48 C47 H47 120.0 . .
C46 C47 H47 120.0 . .
C15 C14 C13 118.19(11) . .
C15 C14 C19 121.45(13) . .
C13 C14 C19 120.32(13) . .
P1 C60 H60A 109.5 . .
P1 C60 H60B 109.5 . .
H60A C60 H60B 109.5 . .
P1 C60 H60C 109.5 . .
H60A C60 H60C 109.5 . .
H60B C60 H60C 109.5 . .
C41 C42 H42A 109.5 . .
C41 C42 H42B 109.5 . .
H42A C42 H42B 109.5 . .
C41 C42 H42C 109.5 . .
H42A C42 H42C 109.5 . .
H42B C42 H42C 109.5 . .
C16 C17 H17A 109.5 . .
C16 C17 H17B 109.5 . .
H17A C17 H17B 109.5 . .
C16 C17 H17C 109.5 . .
H17A C17 H17C 109.5 . .
H17B C17 H17C 109.5 . .
C7 C10 H10A 109.5 . .
C7 C10 H10B 109.5 . .
H10A C10 H10B 109.5 . .
C7 C10 H10C 109.5 . .
H10A C10 H10C 109.5 . .
H10B C10 H10C 109.5 . .
C49 C48 C47 119.84(11) . .
C49 C48 H48 120.1 . .
C47 C48 H48 120.1 . .
C7 C8 H8A 109.5 . .
C7 C8 H8B 109.5 . .
H8A C8 H8B 109.5 . .
C7 C8 H8C 109.5 . .
H8A C8 H8C 109.5 . .
H8B C8 H8C 109.5 . .
C32 C33 H33A 109.5 . .
C32 C33 H33B 109.5 . .
H33A C33 H33B 109.5 . .
C32 C33 H33C 109.5 . .
H33A C33 H33C 109.5 . .
H33B C33 H33C 109.5 . .
P2 C57 H57A 109.5 . .
P2 C57 H57B 109.5 . .
H57A C57 H57B 109.5 . .
P2 C57 H57C 109.5 . .
H57A C57 H57C 109.5 . .
H57B C57 H57C 109.5 . .
C7 C9 H9A 109.5 . .
C7 C9 H9B 109.5 . .
H9A C9 H9B 109.5 . .
C7 C9 H9C 109.5 . .
H9A C9 H9C 109.5 . .
H9B C9 H9C 109.5 . .
C53 C54 C55 119.87(13) . .
C53 C54 H54 120.1 . .
C55 C54 H54 120.1 . .
C54 C55 C56 120.54(14) . .
C54 C55 H55 119.7 . .
C56 C55 H55 119.7 . .
C39 C44 H44A 109.5 . .
C39 C44 H44B 109.5 . .
H44A C44 H44B 109.5 . .
C39 C44 H44C 109.5 . .
H44A C44 H44C 109.5 . .
H44B C44 H44C 109.5 . .
C12 C18 H18A 109.5 . .
C12 C18 H18B 109.5 . .
H18A C18 H18B 109.5 . .
C12 C18 H18C 109.5 . .
H18A C18 H18C 109.5 . .
H18B C18 H18C 109.5 . .
C32 C34 H34A 109.5 . .
C32 C34 H34B 109.5 . .
H34A C34 H34B 109.5 . .
C32 C34 H34C 109.5 . .
H34A C34 H34C 109.5 . .
H34B C34 H34C 109.5 . .
C54 C53 C52 120.25(14) . .
C54 C53 H53 119.9 . .
C52 C53 H53 119.9 . .
C14 C19 H19A 109.5 . .
C14 C19 H19B 109.5 . .
H19A C19 H19B 109.5 . .
C14 C19 H19C 109.5 . .
H19A C19 H19C 109.5 . .
H19B C19 H19C 109.5 . .

loop_
_geom_bond_atom_site_label_1
_geom_bond_atom_site_label_2
_geom_bond_distance
_geom_bond_site_symmetry_2
Ni1 P1 2.2113(3) .
Ni1 P2 2.2341(3) .
Ni1 S2 2.2478(3) .
Ni1 S1 2.2571(3) .
S1 C27 1.7754(10) .
S2 C1 1.7732(10) .
P1 C60 1.8207(11) .
P1 C51 1.8251(11) .
P1 C59 1.8255(12) .
P2 C58 1.8233(12) .
P2 C45 1.8244(11) .
P2 C57 1.8299(13) .
C26 C31 1.4042(14) .
C26 C27 1.4118(14) .
C26 C25 1.4797(14) .
C28 C29 1.3889(14) .
C28 C27 1.4154(14) .
C28 C36 1.4960(14) .
C31 C30 1.3926(14) .
C31 H31 0.9500 .
C5 C4 1.3902(14) .
C5 C6 1.4007(14) .
C5 H5 0.9500 .
C51 C52 1.3935(17) .
C51 C56 1.4002(17) .
C45 C50 1.3952(15) .
C45 C46 1.3956(16) .
C24 C25 1.3916(14) .
C24 C21 1.3978(14) .
C24 H24 0.9500 .
C23 C22 1.3870(14) .
C23 C25 1.4052(14) .
C23 H23 0.9500 .
C30 C29 1.4007(14) .
C30 C32 1.5326(14) .
C21 C20 1.3945(14) .
C21 H21 0.9500 .
C2 C3 1.3918(14) .
C2 C1 1.4145(14) .
C2 C11 1.4973(14) .
C4 C3 1.3979(15) .
C4 C7 1.5277(15) .
C6 C1 1.4119(14) .
C6 C20 1.4781(14) .
C36 C41 1.4001(15) .
C36 C37 1.4003(15) .
C29 H29 0.9500 .
C37 C38 1.3929(15) .
C37 C43 1.5067(15) .
C3 H3 0.9500 .
C38 C39 1.3938(16) .
C38 H38 0.9500 .
C20 C22 1.4045(14) .
C41 C40 1.3979(15) .
C41 C42 1.5081(16) .
C11 C16 1.3985(16) .
C11 C12 1.4063(15) .
C22 H22 0.9500 .
C32 C35 1.5304(15) .
C32 C34 1.5331(17) .
C32 C33 1.5397(16) .
C52 C53 1.3951(18) .
C52 H52 0.9500 .
C50 C49 1.3903(16) .
C50 H50 0.9500 .
C58 H58A 0.9800 .
C58 H58B 0.9800 .
C58 H58C 0.9800 .
C39 C40 1.3887(17) .
C39 C44 1.5114(15) .
C56 C55 1.3924(18) .
C56 H56 0.9500 .
C59 H59A 0.9800 .
C59 H59B 0.9800 .
C59 H59C 0.9800 .
C16 C15 1.3975(15) .
C16 C17 1.5035(17) .
C35 H35A 0.9800 .
C35 H35B 0.9800 .
C35 H35C 0.9800 .
C46 C47 1.3898(17) .
C46 H46 0.9500 .
C13 C14 1.389(2) .
C13 C12 1.3917(17) .
C13 H13 0.9500 .
C43 H43A 0.9800 .
C43 H43B 0.9800 .
C43 H43C 0.9800 .
C12 C18 1.5097(18) .
C49 C48 1.3820(18) .
C49 H49 0.9500 .
C40 H40 0.9500 .
C7 C10 1.5318(16) .
C7 C8 1.5345(19) .
C7 C9 1.5380(18) .
C15 C14 1.3855(19) .
C15 H15 0.9500 .
C47 C48 1.3865(18) .
C47 H47 0.9500 .
C14 C19 1.5111(17) .
C60 H60A 0.9800 .
C60 H60B 0.9800 .
C60 H60C 0.9800 .
C42 H42A 0.9800 .
C42 H42B 0.9800 .
C42 H42C 0.9800 .
C17 H17A 0.9800 .
C17 H17B 0.9800 .
C17 H17C 0.9800 .
C10 H10A 0.9800 .
C10 H10B 0.9800 .
C10 H10C 0.9800 .
C48 H48 0.9500 .
C8 H8A 0.9800 .
C8 H8B 0.9800 .
C8 H8C 0.9800 .
C33 H33A 0.9800 .
C33 H33B 0.9800 .
C33 H33C 0.9800 .
C57 H57A 0.9800 .
C57 H57B 0.9800 .
C57 H57C 0.9800 .
C9 H9A 0.9800 .
C9 H9B 0.9800 .
C9 H9C 0.9800 .
C54 C53 1.379(3) .
C54 C55 1.380(2) .
C54 H54 0.9500 .
C55 H55 0.9500 .
C44 H44A 0.9800 .
C44 H44B 0.9800 .
C44 H44C 0.9800 .
C18 H18A 0.9800 .
C18 H18B 0.9800 .
C18 H18C 0.9800 .
C34 H34A 0.9800 .
C34 H34B 0.9800 .
C34 H34C 0.9800 .
C53 H53 0.9500 .
C19 H19A 0.9800 .
C19 H19B 0.9800 .
C19 H19C 0.9800 .
